data_4028290
loop_
_publ_author_name
'Yan Yang'
'Fan Ni'
'Wen-Ming Shu'
'Shang-Bo Yu'
'Meng Gao'
'An-Xin Wu'

_publ_section_title
;
 Synthesis of Tetrasubstituted Unsymmetrical 1,4-Enediones via
 Copper-Promoted Autotandem Catalysis and Air As the Oxidant
;
_journal_name_full 'Journal of Organic Chemistry'
_journal_page_first 5418
_journal_page_last 5426
_journal_paper_doi 10.1021/jo400564f
_journal_volume 78
_journal_year 2013
_chemical_formula_sum 'C29 H19 N3 O3'
_chemical_formula_weight 457.47
_chemical_name_systematic
; 
 ? 
;
_space_group_IT_number 14
_symmetry_cell_setting monoclinic
_symmetry_space_group_name_Hall '-P 2ybc'
_symmetry_space_group_name_H-M 'P 1 21/c 1'
_atom_sites_solution_hydrogens geom
_atom_sites_solution_primary direct
_atom_sites_solution_secondary difmap
_audit_creation_method SHELXL-97
_cell_angle_alpha 90.00
_cell_angle_beta 99.034(3)
_cell_angle_gamma 90.00
_cell_formula_units_Z 4
_cell_length_a 10.9888(19)
_cell_length_b 11.3153(19)
_cell_length_c 19.432(3)
_cell_measurement_reflns_used 4797
_cell_measurement_temperature 298(2)
_cell_measurement_theta_max 23.81
_cell_measurement_theta_min 2.30
_cell_volume 2386.2(7)
_computing_cell_refinement 'Bruker SAINT'
_computing_data_collection 'Bruker APEX2'
_computing_data_reduction 'Bruker SAINT'
_computing_molecular_graphics 'Bruker SHELXTL'
_computing_publication_material 'Bruker SHELXTL'
_computing_structure_refinement 'SHELXL-97 (Sheldrick, 2008)'
_computing_structure_solution 'SHELXS-97 (Sheldrick, 2008)'
_diffrn_ambient_temperature 298(2)
_diffrn_measured_fraction_theta_full 0.996
_diffrn_measured_fraction_theta_max 0.996
_diffrn_measurement_device_type 'Bruker APEX-II CCD'
_diffrn_measurement_method '\f and \w scans'
_diffrn_radiation_monochromator graphite
_diffrn_radiation_source 'fine-focus sealed tube'
_diffrn_radiation_type MoK\a
_diffrn_radiation_wavelength 0.71073
_diffrn_reflns_av_R_equivalents 0.0236
_diffrn_reflns_av_sigmaI/netI 0.0264
_diffrn_reflns_limit_h_max 13
_diffrn_reflns_limit_h_min -13
_diffrn_reflns_limit_k_max 13
_diffrn_reflns_limit_k_min -13
_diffrn_reflns_limit_l_max 23
_diffrn_reflns_limit_l_min -22
_diffrn_reflns_number 15864
_diffrn_reflns_theta_full 25.00
_diffrn_reflns_theta_max 25.00
_diffrn_reflns_theta_min 1.88
_exptl_absorpt_coefficient_mu 0.084
_exptl_absorpt_correction_T_max 0.9916
_exptl_absorpt_correction_T_min 0.9900
_exptl_absorpt_correction_type none
_exptl_crystal_colour yellow
_exptl_crystal_density_diffrn 1.273
_exptl_crystal_description block
_exptl_crystal_F_000 952
_exptl_crystal_size_max 0.12
_exptl_crystal_size_mid 0.10
_exptl_crystal_size_min 0.10
_refine_diff_density_max 1.124
_refine_diff_density_min -0.314
_refine_diff_density_rms 0.051
_refine_ls_extinction_method none
_refine_ls_goodness_of_fit_ref 1.041
_refine_ls_hydrogen_treatment mixed
_refine_ls_matrix_type full
_refine_ls_number_parameters 316
_refine_ls_number_reflns 4182
_refine_ls_number_restraints 0
_refine_ls_restrained_S_all 1.041
_refine_ls_R_factor_all 0.0941
_refine_ls_R_factor_gt 0.0749
_refine_ls_shift/su_max 0.000
_refine_ls_shift/su_mean 0.000
_refine_ls_structure_factor_coef Fsqd
_refine_ls_weighting_details 'calc w=1/[\s^2^(Fo^2^)+(0.1235P)^2^+1.6045P] where P=(Fo^2^+2Fc^2^)/3'
_refine_ls_weighting_scheme calc
_refine_ls_wR_factor_gt 0.2207
_refine_ls_wR_factor_ref 0.2416
_reflns_number_gt 3126
_reflns_number_total 4182
_reflns_threshold_expression >2sigma(I)
_cod_data_source_file jo400564f_si_005.cif
_cod_data_source_block mo_121017e_0m
_cod_original_cell_volume 2386.3(7)
_cod_database_code 4028290

loop_
_symmetry_equiv_pos_as_xyz
'x, y, z'
'-x, y+1/2, -z+1/2'
'-x, -y, -z'
'x, -y-1/2, z-1/2'

loop_
_atom_site_label
_atom_site_type_symbol
_atom_site_fract_x
_atom_site_fract_y
_atom_site_fract_z
_atom_site_U_iso_or_equiv
_atom_site_adp_type
_atom_site_occupancy
_atom_site_symmetry_multiplicity
_atom_site_calc_flag
_atom_site_refinement_flags
C1 C 0.6862(3) 0.6023(3) 0.11090(15) 0.0581(7) Uani 1 1 d .
C2 C 0.7846(3) 0.6741(3) 0.13642(17) 0.0647(8) Uani 1 1 d .
H2 H 0.8064 0.6845 0.1842 0.078 Uiso 1 1 calc R
C3 C 0.8507(4) 0.7306(4) 0.0912(2) 0.0834(11) Uani 1 1 d .
H3 H 0.9176 0.7780 0.1085 0.100 Uiso 1 1 calc R
C4 C 0.8174(5) 0.7165(5) 0.0206(2) 0.0992(14) Uani 1 1 d .
H4 H 0.8618 0.7549 -0.0097 0.119 Uiso 1 1 calc R
C5 C 0.7214(5) 0.6479(5) -0.0050(2) 0.1084(16) Uani 1 1 d .
H5 H 0.6988 0.6402 -0.0529 0.130 Uiso 1 1 calc R
C6 C 0.6563(4) 0.5890(4) 0.03920(19) 0.0930(13) Uani 1 1 d .
H6 H 0.5915 0.5398 0.0209 0.112 Uiso 1 1 calc R
C7 C 0.6076(3) 0.5450(3) 0.15654(17) 0.0656(8) Uani 1 1 d .
C8 C 0.6452(3) 0.5505(3) 0.23488(17) 0.0602(8) Uani 1 1 d .
C9 C 0.5639(3) 0.6287(3) 0.2708(2) 0.0712(9) Uani 1 1 d .
C10 C 0.5050(3) 0.5874(3) 0.32982(17) 0.0591(7) Uani 1 1 d .
C11 C 0.4898(3) 0.4682(3) 0.34167(17) 0.0603(8) Uani 1 1 d .
H11 H 0.5202 0.4123 0.3137 0.072 Uiso 1 1 calc R
C12 C 0.4292(3) 0.4324(4) 0.3954(2) 0.0775(10) Uani 1 1 d .
H12 H 0.4185 0.3524 0.4036 0.093 Uiso 1 1 calc R
C13 C 0.3853(4) 0.5149(5) 0.4363(2) 0.0900(12) Uani 1 1 d .
H13 H 0.3446 0.4907 0.4723 0.108 Uiso 1 1 calc R
C14 C 0.4006(4) 0.6334(4) 0.4249(2) 0.0898(12) Uani 1 1 d .
H14 H 0.3706 0.6887 0.4534 0.108 Uiso 1 1 calc R
C15 C 0.4595(3) 0.6704(3) 0.3718(2) 0.0742(10) Uani 1 1 d .
H15 H 0.4692 0.7507 0.3639 0.089 Uiso 1 1 calc R
C16 C 0.7446(3) 0.4973(3) 0.26875(17) 0.0599(8) Uani 1 1 d .
C17 C 0.7836(3) 0.5039(4) 0.34705(19) 0.0705(10) Uani 1 1 d .
C18 C 0.8034(3) 0.3933(3) 0.38745(19) 0.0685(9) Uani 1 1 d .
C19 C 0.8566(3) 0.4039(4) 0.45532(19) 0.0770(10) Uani 1 1 d .
H19 H 0.8837 0.4776 0.4726 0.092 Uiso 1 1 calc R
C20 C 0.8706(4) 0.3090(5) 0.4977(2) 0.0891(12) Uani 1 1 d .
H20 H 0.9055 0.3178 0.5442 0.107 Uiso 1 1 calc R
C21 C 0.8339(4) 0.2009(4) 0.4729(2) 0.0937(13) Uani 1 1 d .
H21 H 0.8463 0.1357 0.5023 0.112 Uiso 1 1 calc R
C22 C 0.7786(5) 0.1859(4) 0.4051(2) 0.0998(13) Uani 1 1 d .
H22 H 0.7517 0.1119 0.3884 0.120 Uiso 1 1 calc R
C23 C 0.7638(4) 0.2864(4) 0.3614(2) 0.0860(11) Uani 1 1 d .
H23 H 0.7271 0.2793 0.3151 0.103 Uiso 1 1 calc R
C24 C 0.9542(3) 0.4464(3) 0.23938(17) 0.0599(8) Uani 1 1 d .
C25 C 1.0354(3) 0.5221(3) 0.2775(2) 0.0737(9) Uani 1 1 d .
H25 H 1.0092 0.5771 0.3075 0.088 Uiso 1 1 calc R
C26 C 1.1550(3) 0.5140(4) 0.2698(2) 0.0802(10) Uani 1 1 d .
H26 H 1.2116 0.5643 0.2957 0.096 Uiso 1 1 calc R
C27 C 1.1970(4) 0.4335(4) 0.2250(2) 0.0859(11) Uani 1 1 d .
H27 H 1.2804 0.4305 0.2215 0.103 Uiso 1 1 calc R
C28 C 1.1162(4) 0.3587(4) 0.1861(2) 0.0843(11) Uani 1 1 d .
H28 H 1.1424 0.3041 0.1557 0.101 Uiso 1 1 calc R
C29 C 0.9905(3) 0.3682(3) 0.19398(16) 0.0697(9) Uani 1 1 d .
N1 N 0.8271(2) 0.4351(2) 0.23364(15) 0.0652(7) Uani 1 1 d .
N2 N 0.7847(3) 0.3532(3) 0.18344(16) 0.0752(8) Uani 1 1 d .
N3 N 0.8815(4) 0.3145(3) 0.16167(17) 0.0922(10) Uani 1 1 d .
O1 O 0.5104(2) 0.4984(3) 0.13432(15) 0.0971(9) Uani 1 1 d .
O2 O 0.5488(4) 0.7283(3) 0.2474(2) 0.1218(13) Uani 1 1 d .
O3 O 0.7955(3) 0.6012(3) 0.37551(14) 0.0935(9) Uani 1 1 d .

loop_
_atom_site_aniso_label
_atom_site_aniso_U_11
_atom_site_aniso_U_22
_atom_site_aniso_U_33
_atom_site_aniso_U_23
_atom_site_aniso_U_13
_atom_site_aniso_U_12
C1 0.0552(16) 0.0597(17) 0.0566(16) 0.0058(14) -0.0002(13) -0.0015(13)
C2 0.0691(19) 0.0658(19) 0.0581(17) 0.0019(15) 0.0071(14) -0.0108(15)
C3 0.078(2) 0.088(3) 0.085(3) 0.012(2) 0.0154(19) -0.020(2)
C4 0.097(3) 0.127(4) 0.077(3) 0.026(3) 0.026(2) -0.005(3)
C5 0.106(3) 0.164(5) 0.054(2) 0.010(3) 0.009(2) -0.014(3)
C6 0.083(3) 0.124(4) 0.066(2) -0.005(2) -0.0059(19) -0.023(2)
C7 0.0544(17) 0.0656(19) 0.073(2) 0.0106(16) -0.0026(15) -0.0056(15)
C8 0.0533(16) 0.0568(17) 0.0711(19) 0.0140(14) 0.0117(14) -0.0041(13)
C9 0.070(2) 0.058(2) 0.088(2) 0.0109(17) 0.0195(17) 0.0062(16)
C10 0.0464(15) 0.0566(17) 0.0739(19) 0.0033(15) 0.0083(13) 0.0008(13)
C11 0.0537(16) 0.0576(18) 0.0697(18) -0.0028(15) 0.0097(14) -0.0056(13)
C12 0.065(2) 0.075(2) 0.093(3) 0.015(2) 0.0172(19) -0.0098(17)
C13 0.078(3) 0.118(4) 0.078(2) 0.005(2) 0.025(2) 0.002(2)
C14 0.080(2) 0.102(3) 0.090(3) -0.021(2) 0.021(2) 0.010(2)
C15 0.0607(19) 0.063(2) 0.098(3) -0.0099(19) 0.0118(18) 0.0087(16)
C16 0.0538(17) 0.0577(17) 0.0694(18) 0.0112(15) 0.0134(14) -0.0010(14)
C17 0.0496(17) 0.089(3) 0.075(2) 0.031(2) 0.0173(15) 0.0066(16)
C18 0.0510(17) 0.073(2) 0.084(2) 0.0223(18) 0.0196(16) 0.0041(15)
C19 0.073(2) 0.086(2) 0.076(2) 0.005(2) 0.0261(18) 0.0004(18)
C20 0.096(3) 0.110(3) 0.063(2) 0.019(2) 0.0172(19) 0.009(2)
C21 0.114(3) 0.093(3) 0.077(3) 0.037(2) 0.026(2) 0.019(3)
C22 0.134(4) 0.072(2) 0.098(3) 0.009(2) 0.030(3) -0.011(2)
C23 0.088(3) 0.104(3) 0.064(2) 0.018(2) 0.0066(18) 0.001(2)
C24 0.0537(16) 0.0616(18) 0.0638(18) 0.0171(15) 0.0074(13) 0.0083(14)
C25 0.066(2) 0.069(2) 0.087(2) -0.0064(18) 0.0146(17) 0.0083(17)
C26 0.060(2) 0.085(3) 0.092(2) -0.012(2) 0.0009(18) -0.0032(17)
C27 0.058(2) 0.102(3) 0.099(3) 0.007(2) 0.0181(19) 0.020(2)
C28 0.113(3) 0.071(2) 0.075(2) -0.0037(19) 0.033(2) 0.019(2)
C29 0.082(2) 0.070(2) 0.0532(17) 0.0081(16) -0.0010(16) -0.0124(18)
N1 0.0610(16) 0.0609(16) 0.0730(17) 0.0077(13) 0.0087(13) 0.0005(12)
N2 0.0761(18) 0.0710(18) 0.0838(19) -0.0047(16) 0.0293(16) 0.0007(15)
N3 0.122(3) 0.078(2) 0.077(2) -0.0165(17) 0.0136(19) -0.005(2)
O1 0.0712(16) 0.115(2) 0.0978(19) 0.0208(17) -0.0105(14) -0.0351(15)
O2 0.158(3) 0.0718(18) 0.152(3) 0.0449(19) 0.075(2) 0.0352(19)
O3 0.121(2) 0.0833(19) 0.0752(16) -0.0144(15) 0.0139(15) -0.0202(16)

loop_
_atom_type_symbol
_atom_type_description
_atom_type_scat_dispersion_real
_atom_type_scat_dispersion_imag
_atom_type_scat_source
C C 0.0033 0.0016 'International Tables Vol C Tables 4.2.6.8 and 6.1.1.4'
H H 0.0000 0.0000 'International Tables Vol C Tables 4.2.6.8 and 6.1.1.4'
N N 0.0061 0.0033 'International Tables Vol C Tables 4.2.6.8 and 6.1.1.4'
O O 0.0106 0.0060 'International Tables Vol C Tables 4.2.6.8 and 6.1.1.4'

loop_
_geom_angle_atom_site_label_1
_geom_angle_atom_site_label_2
_geom_angle_atom_site_label_3
_geom_angle
C2 C1 C6 118.2(3)
C2 C1 C7 122.7(3)
C6 C1 C7 119.1(3)
C1 C2 C3 120.3(3)
C1 C2 H2 119.9
C3 C2 H2 119.9
C4 C3 C2 119.8(4)
C4 C3 H3 120.1
C2 C3 H3 120.1
C5 C4 C3 120.6(4)
C5 C4 H4 119.7
C3 C4 H4 119.7
C4 C5 C6 120.4(4)
C4 C5 H5 119.8
C6 C5 H5 119.8
C5 C6 C1 120.7(4)
C5 C6 H6 119.6
C1 C6 H6 119.6
O1 C7 C1 122.9(3)
O1 C7 C8 117.6(3)
C1 C7 C8 119.4(3)
C16 C8 C9 122.6(3)
C16 C8 C7 123.6(3)
C9 C8 C7 113.7(3)
O2 C9 C10 122.2(3)
O2 C9 C8 115.3(3)
C10 C9 C8 122.5(3)
C11 C10 C15 119.9(3)
C11 C10 C9 121.1(3)
C15 C10 C9 119.0(3)
C10 C11 C12 119.7(3)
C10 C11 H11 120.1
C12 C11 H11 120.1
C13 C12 C11 119.7(4)
C13 C12 H12 120.2
C11 C12 H12 120.2
C12 C13 C14 120.8(4)
C12 C13 H13 119.6
C14 C13 H13 119.6
C15 C14 C13 120.3(4)
C15 C14 H14 119.8
C13 C14 H14 119.8
C14 C15 C10 119.6(4)
C14 C15 H15 120.2
C10 C15 H15 120.2
C8 C16 N1 122.0(3)
C8 C16 C17 123.8(3)
N1 C16 C17 114.2(3)
O3 C17 C18 121.6(3)
O3 C17 C16 119.2(3)
C18 C17 C16 119.1(4)
C23 C18 C19 120.3(3)
C23 C18 C17 123.1(3)
C19 C18 C17 116.4(4)
C20 C19 C18 120.8(4)
C20 C19 H19 119.6
C18 C19 H19 119.6
C19 C20 C21 120.3(4)
C19 C20 H20 119.9
C21 C20 H20 119.9
C20 C21 C22 121.1(4)
C20 C21 H21 119.5
C22 C21 H21 119.5
C21 C22 C23 118.0(4)
C21 C22 H22 121.0
C23 C22 H22 121.0
C18 C23 C22 119.5(4)
C18 C23 H23 120.2
C22 C23 H23 120.2
C29 C24 C25 121.9(3)
C29 C24 N1 106.4(3)
C25 C24 N1 131.6(3)
C26 C25 C24 117.5(3)
C26 C25 H25 121.2
C24 C25 H25 121.2
C25 C26 C27 122.7(4)
C25 C26 H26 118.7
C27 C26 H26 118.7
C28 C27 C26 120.1(3)
C28 C27 H27 119.9
C26 C27 H27 119.9
C27 C28 C29 116.9(3)
C27 C28 H28 121.5
C29 C28 H28 121.5
C24 C29 N3 104.9(3)
C24 C29 C28 120.8(3)
N3 C29 C28 134.3(4)
N2 N1 C24 110.1(3)
N2 N1 C16 120.7(3)
C24 N1 C16 129.1(3)
N3 N2 N1 105.0(3)
N2 N3 C29 113.5(3)

loop_
_geom_bond_atom_site_label_1
_geom_bond_atom_site_label_2
_geom_bond_distance
C1 C2 1.381(4)
C1 C6 1.389(5)
C1 C7 1.481(5)
C2 C3 1.382(5)
C2 H2 0.9300
C3 C4 1.372(6)
C3 H3 0.9300
C4 C5 1.341(7)
C4 H4 0.9300
C5 C6 1.373(6)
C5 H5 0.9300
C6 H6 0.9300
C7 O1 1.208(4)
C7 C8 1.515(5)
C8 C16 1.327(4)
C8 C9 1.505(5)
C9 O2 1.216(4)
C9 C10 1.479(5)
C10 C11 1.383(4)
C10 C15 1.387(5)
C11 C12 1.385(5)
C11 H11 0.9300
C12 C13 1.362(6)
C12 H12 0.9300
C13 C14 1.373(6)
C13 H13 0.9300
C14 C15 1.367(6)
C14 H14 0.9300
C15 H15 0.9300
C16 N1 1.406(4)
C16 C17 1.516(5)
C17 O3 1.230(5)
C17 C18 1.476(5)
C18 C23 1.356(6)
C18 C19 1.362(5)
C19 C20 1.347(6)
C19 H19 0.9300
C20 C21 1.353(6)
C20 H20 0.9300
C21 C22 1.372(7)
C21 H21 0.9300
C22 C23 1.414(6)
C22 H22 0.9300
C23 H23 0.9300
C24 C29 1.354(5)
C24 C25 1.367(5)
C24 N1 1.389(4)
C25 C26 1.348(5)
C25 H25 0.9300
C26 C27 1.388(6)
C26 H26 0.9300
C27 C28 1.366(6)
C27 H27 0.9300
C28 C29 1.417(6)
C28 H28 0.9300
C29 N3 1.401(5)
N1 N2 1.373(4)
N2 N3 1.282(5)

loop_
_geom_torsion_atom_site_label_1
_geom_torsion_atom_site_label_2
_geom_torsion_atom_site_label_3
_geom_torsion_atom_site_label_4
_geom_torsion
C6 C1 C2 C3 -0.1(5)
C7 C1 C2 C3 -176.4(3)
C1 C2 C3 C4 0.9(6)
C2 C3 C4 C5 -0.3(7)
C3 C4 C5 C6 -1.1(8)
C4 C5 C6 C1 2.0(8)
C2 C1 C6 C5 -1.3(7)
C7 C1 C6 C5 175.1(4)
C2 C1 C7 O1 167.5(4)
C6 C1 C7 O1 -8.8(6)
C2 C1 C7 C8 -8.6(5)
C6 C1 C7 C8 175.0(3)
O1 C7 C8 C16 117.0(4)
C1 C7 C8 C16 -66.6(4)
O1 C7 C8 C9 -66.7(4)
C1 C7 C8 C9 109.6(3)
C16 C8 C9 O2 124.2(4)
C7 C8 C9 O2 -52.1(5)
C16 C8 C9 C10 -56.6(5)
C7 C8 C9 C10 127.2(3)
O2 C9 C10 C11 159.2(4)
C8 C9 C10 C11 -19.9(5)
O2 C9 C10 C15 -17.9(6)
C8 C9 C10 C15 162.9(3)
C15 C10 C11 C12 0.1(5)
C9 C10 C11 C12 -177.0(3)
C10 C11 C12 C13 -0.2(5)
C11 C12 C13 C14 -0.1(6)
C12 C13 C14 C15 0.4(6)
C13 C14 C15 C10 -0.5(6)
C11 C10 C15 C14 0.3(5)
C9 C10 C15 C14 177.5(3)
C9 C8 C16 N1 -172.9(3)
C7 C8 C16 N1 3.0(5)
C9 C8 C16 C17 3.3(5)
C7 C8 C16 C17 179.2(3)
C8 C16 C17 O3 -53.3(5)
N1 C16 C17 O3 123.2(3)
C8 C16 C17 C18 125.2(3)
N1 C16 C17 C18 -58.3(4)
O3 C17 C18 C23 163.8(4)
C16 C17 C18 C23 -14.6(5)
O3 C17 C18 C19 -11.6(5)
C16 C17 C18 C19 170.0(3)
C23 C18 C19 C20 -0.2(6)
C17 C18 C19 C20 175.3(3)
C18 C19 C20 C21 1.3(6)
C19 C20 C21 C22 -2.0(7)
C20 C21 C22 C23 1.5(7)
C19 C18 C23 C22 -0.3(6)
C17 C18 C23 C22 -175.5(4)
C21 C22 C23 C18 -0.4(7)
C29 C24 C25 C26 -1.9(5)
N1 C24 C25 C26 -177.5(3)
C24 C25 C26 C27 0.6(6)
C25 C26 C27 C28 0.3(6)
C26 C27 C28 C29 0.1(6)
C25 C24 C29 N3 -175.4(3)
N1 C24 C29 N3 1.2(3)
C25 C24 C29 C28 2.4(5)
N1 C24 C29 C28 178.9(3)
C27 C28 C29 C24 -1.4(5)
C27 C28 C29 N3 175.6(4)
C29 C24 N1 N2 -1.9(3)
C25 C24 N1 N2 174.1(3)
C29 C24 N1 C16 -179.0(3)
C25 C24 N1 C16 -3.0(5)
C8 C16 N1 N2 -49.1(4)
C17 C16 N1 N2 134.3(3)
C8 C16 N1 C24 127.7(4)
C17 C16 N1 C24 -48.9(4)
C24 N1 N2 N3 1.9(4)
C16 N1 N2 N3 179.3(3)
N1 N2 N3 C29 -1.2(4)
C24 C29 N3 N2 0.0(4)
C28 C29 N3 N2 -177.3(4)
